data_7108184
loop_
_publ_author_name
and
'Nicholas G. White'
'Paul D. Beer'

_publ_section_title
;
 A catenane host system containing integrated triazole C-H hydrogen bond
 donors for anion recognition
;
_journal_name_full Chem.Commun.
_journal_page_first 8499
_journal_paper_doi 10.1039/c2cc34210c
_journal_volume 48
_journal_year 2012
_chemical_compound_source synthesized
_chemical_formula_moiety 'C36 H46 N2 O9, C22 H34 N7, Cl'
_chemical_formula_sum 'C58 H80 Cl N9 O9'
_chemical_formula_weight 1082.78
_space_group_IT_number 2
_symmetry_cell_setting triclinic
_symmetry_space_group_name_Hall '-P 1'
_symmetry_space_group_name_H-M 'P -1'
_atom_sites_solution_hydrogens geom
_atom_sites_solution_primary direct
_cell_angle_alpha 109.827(3)
_cell_angle_beta 96.627(3)
_cell_angle_gamma 93.298(2)
_cell_formula_units_Z 2
_cell_length_a 9.3945(5)
_cell_length_b 17.0675(10)
_cell_length_c 18.9451(12)
_cell_measurement_reflns_used 8412
_cell_measurement_temperature 150
_cell_measurement_theta_max 27
_cell_measurement_theta_min 5
_cell_volume 2823.3(3)
_computing_cell_refinement 'DENZO/SCALEPACK (Otwinowski & Minor, 1997)'
_computing_data_collection 'COLLECT (Nonius, 2001).'
_computing_data_reduction 'DENZO/SCALEPACK (Otwinowski & Minor, 1997)'
_computing_publication_material 'CRYSTALS (Betteridge et al., 2003)'
_computing_structure_refinement 'CRYSTALS (Betteridge et al., 2003)'
_computing_structure_solution 'SUPERFLIP (Palatinus & Chapuis, 2007'
_diffrn_ambient_temperature 150
_diffrn_measured_fraction_theta_full 0.957
_diffrn_measured_fraction_theta_max 0.912
_diffrn_measurement_device Area
_diffrn_measurement_device_type 'Nonius KappaCCD'
_diffrn_measurement_method \w
_diffrn_radiation_monochromator graphite
_diffrn_radiation_type 'Mo K\a'
_diffrn_radiation_wavelength 0.71073
_diffrn_reflns_av_R_equivalents 0.111
_diffrn_reflns_limit_h_max 12
_diffrn_reflns_limit_h_min -12
_diffrn_reflns_limit_k_max 22
_diffrn_reflns_limit_k_min -20
_diffrn_reflns_limit_l_max 19
_diffrn_reflns_limit_l_min -24
_diffrn_reflns_number 23720
_diffrn_reflns_theta_full 25.112
_diffrn_reflns_theta_max 27.595
_diffrn_reflns_theta_min 5.104
_diffrn_standards_number 0
_exptl_absorpt_coefficient_mu 0.132
_exptl_absorpt_correction_T_max 1.00
_exptl_absorpt_correction_T_min 0.99
_exptl_absorpt_correction_type multi-scan
_exptl_absorpt_process_details 'DENZO/SCALEPACK (Otwinowski & Minor, 1997)'
_exptl_crystal_colour colourless
_exptl_crystal_density_diffrn 1.274
_exptl_crystal_density_method 'not measured'
_exptl_crystal_description plate
_exptl_crystal_F_000 1160
_exptl_crystal_size_max 0.320
_exptl_crystal_size_mid 0.080
_exptl_crystal_size_min 0.020
_refine_diff_density_max 0.42
_refine_diff_density_min -0.56
_refine_ls_extinction_method None
_refine_ls_goodness_of_fit_ref 0.9711
_refine_ls_hydrogen_treatment constr
_refine_ls_matrix_type full
_refine_ls_number_parameters 694
_refine_ls_number_reflns 7022
_refine_ls_number_restraints 0
_refine_ls_R_factor_all 0.0996
_refine_ls_R_factor_gt 0.0694
_refine_ls_shift/su_max 0.0001713
_refine_ls_shift/su_mean 0.0000153
_refine_ls_structure_factor_coef Fsqd
_refine_ls_weighting_details
;
Method, part 1, Chebychev polynomial, (Watkin, 1994, Prince, 1982)
[weight] = 1.0/[A~0~*T~0~(x)+A~1~*T~1~(x) ... +A~n-1~]*T~n-1~(x)]
where A~i~ are the Chebychev coefficients listed below and x= Fcalc/Fmax
Method = Robust Weighting (Prince, 1982)
W = [weight] * [1-(deltaF/6*sigmaF)^2^]^2^
A~i~ are:
22.0 31.1 16.8 4.86
;
_refine_ls_weighting_scheme calc
_refine_ls_wR_factor_all 0.1836
_refine_ls_wR_factor_gt 0.1598
_refine_ls_wR_factor_ref 0.1832
_reflns_limit_h_max 12
_reflns_limit_h_min -12
_reflns_limit_k_max 20
_reflns_limit_k_min -22
_reflns_limit_l_max 24
_reflns_limit_l_min 0
_reflns_number_gt 5232
_reflns_number_total 11935
_reflns_threshold_expression I>2.0\s(I)
_oxford_diffrn_Wilson_B_factor 2.15
_oxford_diffrn_Wilson_scale 8.15
_oxford_refine_ls_r_factor_ref 0.0994
_oxford_refine_ls_scale 0.4211(9)
_oxford_reflns_number_all 7027
_oxford_reflns_threshold_expression_ref I>-3.0\s(I)
_cod_data_source_file c2cc34210c.txt
_cod_data_source_block 1Cl2
_cod_original_sg_symbol_H-M 'P -1 '
_cod_original_formula_sum 'C58 H80 Cl1 N9 O9'
_cod_database_code 7108184

loop_
_symmetry_equiv_pos_as_xyz
x,y,z
-x,-y,-z

loop_
_atom_site_label
_atom_site_type_symbol
_atom_site_fract_x
_atom_site_fract_y
_atom_site_fract_z
_atom_site_U_iso_or_equiv
_atom_site_occupancy
_atom_site_adp_type
_atom_site_refinement_flags_posn
Cl1 Cl 0.31618(12) 0.15673(7) 0.78001(6) 0.0448 1.0000 Uani .
O2 O 0.2138(3) 0.42205(18) 0.40397(16) 0.0463 1.0000 Uani .
C3 C 0.1554(5) 0.4811(3) 0.3730(2) 0.0447 1.0000 Uani .
C4 C 0.1236(5) 0.5555(3) 0.4372(3) 0.0447 1.0000 Uani .
O5 O 0.2535(3) 0.59128(17) 0.48779(16) 0.0411 1.0000 Uani .
C6 C 0.2417(5) 0.6723(3) 0.5417(3) 0.0451 1.0000 Uani .
C7 C 0.1400(5) 0.6724(3) 0.5975(3) 0.0487 1.0000 Uani .
O8 O 0.1910(4) 0.62993(19) 0.64743(16) 0.0515 1.0000 Uani .
C9 C 0.2269(5) 0.6843(3) 0.7244(2) 0.0460 1.0000 Uani .
C10 C 0.2555(5) 0.6337(3) 0.7741(3) 0.0459 1.0000 Uani .
O11 O 0.3922(3) 0.60181(19) 0.76300(17) 0.0460 1.0000 Uani .
C12 C 0.4316(5) 0.5482(3) 0.8004(2) 0.0374 1.0000 Uani .
C13 C 0.5636(5) 0.5173(3) 0.7873(2) 0.0420 1.0000 Uani .
C14 C 0.6116(5) 0.4599(3) 0.8179(3) 0.0448 1.0000 Uani .
C15 C 0.5317(5) 0.4333(3) 0.8637(2) 0.0398 1.0000 Uani .
O16 O 0.5891(3) 0.37525(19) 0.89196(18) 0.0476 1.0000 Uani .
C17 C 0.5118(5) 0.3466(3) 0.9399(2) 0.0430 1.0000 Uani .
C18 C 0.6029(5) 0.2924(3) 0.9702(3) 0.0448 1.0000 Uani .
N19 N 0.6044(4) 0.2089(2) 0.9145(2) 0.0448 1.0000 Uani .
C20 C 0.6847(5) 0.1547(3) 0.9358(3) 0.0479 1.0000 Uani .
O21 O 0.7739(4) 0.1793(2) 0.9940(2) 0.0585 1.0000 Uani .
C22 C 0.6538(5) 0.0629(3) 0.8889(3) 0.0427 1.0000 Uani .
C23 C 0.5702(5) 0.0328(3) 0.8172(2) 0.0400 1.0000 Uani .
C24 C 0.5328(5) -0.0528(3) 0.7819(2) 0.0397 1.0000 Uani .
C25 C 0.5799(5) -0.1076(3) 0.8179(3) 0.0417 1.0000 Uani .
C26 C 0.6621(5) -0.0797(3) 0.8893(3) 0.0415 1.0000 Uani .
C27 C 0.6991(5) 0.0068(3) 0.9233(3) 0.0416 1.0000 Uani .
C28 C 0.7028(5) -0.1374(3) 0.9329(3) 0.0484 1.0000 Uani .
C29 C 0.8658(6) -0.1309(4) 0.9535(4) 0.0764 1.0000 Uani .
C30 C 0.6323(6) -0.1115(3) 1.0049(3) 0.0600 1.0000 Uani .
C31 C 0.6443(7) -0.2283(3) 0.8875(3) 0.0713 1.0000 Uani .
C32 C 0.4369(5) -0.0904(3) 0.7075(3) 0.0434 1.0000 Uani .
O33 O 0.4272(3) -0.16631(19) 0.67113(17) 0.0489 1.0000 Uani .
N34 N 0.3605(4) -0.0388(2) 0.6822(2) 0.0436 1.0000 Uani .
C35 C 0.2553(5) -0.0714(3) 0.6131(3) 0.0464 1.0000 Uani .
C36 C 0.2004(5) -0.0011(3) 0.5907(3) 0.0450 1.0000 Uani .
O37 O 0.3138(3) 0.03645(19) 0.56610(17) 0.0446 1.0000 Uani .
C38 C 0.2814(5) 0.0975(3) 0.5358(2) 0.0406 1.0000 Uani .
C39 C 0.3839(5) 0.1184(3) 0.4968(2) 0.0422 1.0000 Uani .
C40 C 0.3612(5) 0.1766(3) 0.4615(2) 0.0404 1.0000 Uani .
C41 C 0.2327(5) 0.2141(3) 0.4657(2) 0.0410 1.0000 Uani .
O42 O 0.1982(3) 0.2711(2) 0.43129(18) 0.0501 1.0000 Uani .
C43 C 0.2946(5) 0.2885(3) 0.3853(3) 0.0494 1.0000 Uani .
C44 C 0.2290(5) 0.3452(3) 0.3479(3) 0.0491 1.0000 Uani .
C45 C 0.1322(5) 0.1945(3) 0.5064(2) 0.0425 1.0000 Uani .
C46 C 0.1542(5) 0.1357(3) 0.5413(2) 0.0414 1.0000 Uani .
C47 C 0.4009(5) 0.4650(3) 0.8784(2) 0.0428 1.0000 Uani .
C48 C 0.3532(5) 0.5232(3) 0.8469(2) 0.0425 1.0000 Uani .
N49 N 0.4060(4) 0.4152(2) 0.60955(19) 0.0367 1.0000 Uani .
C50 C 0.4255(5) 0.4788(3) 0.5737(3) 0.0476 1.0000 Uani .
C51 C 0.2879(5) 0.4118(3) 0.6421(2) 0.0386 1.0000 Uani .
C52 C 0.2669(5) 0.3550(3) 0.6784(2) 0.0384 1.0000 Uani .
C53 C 0.1390(4) 0.3533(3) 0.7155(2) 0.0374 1.0000 Uani .
N54 N 0.0454(4) 0.4130(2) 0.7240(2) 0.0432 1.0000 Uani .
N55 N -0.0541(4) 0.3971(2) 0.7624(2) 0.0473 1.0000 Uani .
N56 N -0.0220(4) 0.3281(2) 0.77863(19) 0.0387 1.0000 Uani .
C57 C 0.0970(5) 0.3000(3) 0.7506(2) 0.0408 1.0000 Uani .
C58 C -0.1086(5) 0.2960(3) 0.8237(3) 0.0455 1.0000 Uani .
C59 C -0.0227(5) 0.2965(3) 0.8969(3) 0.0507 1.0000 Uani .
C60 C 0.0279(6) 0.3862(3) 0.9510(3) 0.0598 1.0000 Uani .
C61 C 0.1049(6) 0.3915(3) 1.0277(3) 0.0573 1.0000 Uani .
C62 C 0.0112(5) 0.3634(3) 1.0758(3) 0.0555 1.0000 Uani .
C63 C 0.0796(5) 0.3781(3) 1.1552(3) 0.0577 1.0000 Uani .
C64 C 0.3720(4) 0.3012(3) 0.6795(2) 0.0384 1.0000 Uani .
C65 C 0.4922(4) 0.3035(3) 0.6441(2) 0.0365 1.0000 Uani .
C66 C 0.5068(5) 0.3621(3) 0.6091(2) 0.0388 1.0000 Uani .
C67 C 0.6010(4) 0.2443(3) 0.6423(2) 0.0377 1.0000 Uani .
N68 N 0.7198(4) 0.2451(2) 0.6071(2) 0.0484 1.0000 Uani .
N69 N 0.7884(4) 0.1802(2) 0.6076(2) 0.0506 1.0000 Uani .
N70 N 0.7143(4) 0.1384(2) 0.6425(2) 0.0427 1.0000 Uani .
C71 C 0.5963(5) 0.1766(3) 0.6648(2) 0.0405 1.0000 Uani .
C72 C 0.7563(5) 0.0591(3) 0.6469(3) 0.0515 1.0000 Uani .
C73 C 0.8644(5) 0.0665(3) 0.7158(3) 0.0461 1.0000 Uani .
C74 C 0.8990(5) -0.0201(3) 0.7146(3) 0.0463 1.0000 Uani .
C75 C 1.0094(5) -0.0174(3) 0.7803(3) 0.0493 1.0000 Uani .
C76 C 1.0458(6) -0.1030(3) 0.7798(3) 0.0574 1.0000 Uani .
C77 C 1.1611(6) -0.0992(3) 0.8442(3) 0.0636 1.0000 Uani .
H31 H 0.2201 0.4977 0.3429 0.0539 1.0000 Uiso R
H32 H 0.0609 0.4548 0.3418 0.0520 1.0000 Uiso R
H41 H 0.0867 0.5979 0.4178 0.0521 1.0000 Uiso R
H42 H 0.0488 0.5393 0.4624 0.0521 1.0000 Uiso R
H61 H 0.3372 0.7000 0.5687 0.0542 1.0000 Uiso R
H62 H 0.2073 0.7097 0.5125 0.0544 1.0000 Uiso R
H71 H 0.1283 0.7311 0.6269 0.0591 1.0000 Uiso R
H72 H 0.0436 0.6435 0.5709 0.0596 1.0000 Uiso R
H91 H 0.1497 0.7187 0.7423 0.0569 1.0000 Uiso R
H92 H 0.3151 0.7198 0.7301 0.0581 1.0000 Uiso R
H101 H 0.2505 0.6689 0.8282 0.0567 1.0000 Uiso R
H102 H 0.1760 0.5892 0.7600 0.0559 1.0000 Uiso R
H131 H 0.6238 0.5374 0.7565 0.0496 1.0000 Uiso R
H141 H 0.7028 0.4393 0.8090 0.0517 1.0000 Uiso R
H171 H 0.4854 0.3943 0.9815 0.0482 1.0000 Uiso R
H172 H 0.4218 0.3148 0.9098 0.0472 1.0000 Uiso R
H181 H 0.5661 0.2872 1.0165 0.0504 1.0000 Uiso R
H182 H 0.6999 0.3200 0.9816 0.0509 1.0000 Uiso R
H231 H 0.5377 0.0705 0.7942 0.0528 1.0000 Uiso R
H251 H 0.5548 -0.1654 0.7916 0.0535 1.0000 Uiso R
H271 H 0.7566 0.0282 0.9719 0.0502 1.0000 Uiso R
H293 H 0.8872 -0.1682 0.9819 0.1113 1.0000 Uiso R
H292 H 0.9058 -0.0754 0.9842 0.1108 1.0000 Uiso R
H291 H 0.9102 -0.1493 0.9075 0.1107 1.0000 Uiso R
H301 H 0.6485 -0.1505 1.0312 0.0881 1.0000 Uiso R
H302 H 0.6781 -0.0567 1.0406 0.0885 1.0000 Uiso R
H303 H 0.5323 -0.1080 0.9940 0.0879 1.0000 Uiso R
H311 H 0.6707 -0.2652 0.9150 0.1024 1.0000 Uiso R
H312 H 0.5371 -0.2326 0.8772 0.1021 1.0000 Uiso R
H313 H 0.6806 -0.2462 0.8383 0.1015 1.0000 Uiso R
H351 H 0.1717 -0.1071 0.6204 0.0575 1.0000 Uiso R
H352 H 0.3061 -0.1082 0.5730 0.0563 1.0000 Uiso R
H361 H 0.1627 0.0410 0.6347 0.0586 1.0000 Uiso R
H362 H 0.1203 -0.0235 0.5499 0.0584 1.0000 Uiso R
H391 H 0.4743 0.0888 0.4933 0.0447 1.0000 Uiso R
H401 H 0.4347 0.1926 0.4346 0.0518 1.0000 Uiso R
H431 H 0.3916 0.3161 0.4142 0.0586 1.0000 Uiso R
H432 H 0.3104 0.2353 0.3466 0.0573 1.0000 Uiso R
H441 H 0.2928 0.3541 0.3098 0.0546 1.0000 Uiso R
H442 H 0.1322 0.3191 0.3197 0.0554 1.0000 Uiso R
H451 H 0.0452 0.2207 0.5120 0.0464 1.0000 Uiso R
H461 H 0.0829 0.1219 0.5696 0.0538 1.0000 Uiso R
H471 H 0.3431 0.4463 0.9094 0.0494 1.0000 Uiso R
H481 H 0.2650 0.5455 0.8590 0.0486 1.0000 Uiso R
H501 H 0.4096 0.5334 0.6068 0.0712 1.0000 Uiso R
H502 H 0.5242 0.4822 0.5604 0.0704 1.0000 Uiso R
H503 H 0.3565 0.4656 0.5272 0.0701 1.0000 Uiso R
H511 H 0.2184 0.4505 0.6399 0.0491 1.0000 Uiso R
H571 H 0.1417 0.2552 0.7542 0.0468 1.0000 Uiso R
H581 H -0.1901 0.3275 0.8366 0.0526 1.0000 Uiso R
H582 H -0.1476 0.2370 0.7944 0.0536 1.0000 Uiso R
H591 H -0.0784 0.2660 0.9234 0.0565 1.0000 Uiso R
H592 H 0.0617 0.2689 0.8825 0.0561 1.0000 Uiso R
H601 H -0.0571 0.4184 0.9601 0.0688 1.0000 Uiso R
H602 H 0.0903 0.4138 0.9259 0.0692 1.0000 Uiso R
H611 H 0.1433 0.4499 1.0556 0.0686 1.0000 Uiso R
H612 H 0.1854 0.3579 1.0199 0.0691 1.0000 Uiso R
H621 H -0.0744 0.3921 1.0756 0.0649 1.0000 Uiso R
H622 H -0.0191 0.3031 1.0491 0.0648 1.0000 Uiso R
H631 H 0.0183 0.3559 1.1813 0.0805 1.0000 Uiso R
H632 H 0.1046 0.4366 1.1851 0.0820 1.0000 Uiso R
H633 H 0.1675 0.3515 1.1546 0.0806 1.0000 Uiso R
H641 H 0.3599 0.2635 0.7058 0.0417 1.0000 Uiso R
H661 H 0.5885 0.3669 0.5845 0.0502 1.0000 Uiso R
H711 H 0.5297 0.1594 0.6903 0.0513 1.0000 Uiso R
H721 H 0.6666 0.0274 0.6496 0.0614 1.0000 Uiso R
H722 H 0.7968 0.0288 0.6005 0.0617 1.0000 Uiso R
H731 H 0.8247 0.0952 0.7637 0.0534 1.0000 Uiso R
H732 H 0.9525 0.0988 0.7158 0.0522 1.0000 Uiso R
H741 H 0.8053 -0.0536 0.7121 0.0549 1.0000 Uiso R
H742 H 0.9391 -0.0458 0.6688 0.0558 1.0000 Uiso R
H751 H 0.9720 0.0083 0.8291 0.0581 1.0000 Uiso R
H752 H 1.0962 0.0155 0.7801 0.0565 1.0000 Uiso R
H761 H 0.9575 -0.1365 0.7798 0.0698 1.0000 Uiso R
H762 H 1.0826 -0.1338 0.7322 0.0699 1.0000 Uiso R
H771 H 1.1682 -0.1563 0.8449 0.0937 1.0000 Uiso R
H772 H 1.1280 -0.0660 0.8925 0.0939 1.0000 Uiso R
H773 H 1.2505 -0.0747 0.8392 0.0945 1.0000 Uiso R
H191 H 0.5517 0.1933 0.8672 0.0557 1.0000 Uiso R
H341 H 0.3738 0.0174 0.7088 0.0541 1.0000 Uiso R

loop_
_atom_site_aniso_label
_atom_site_aniso_U_11
_atom_site_aniso_U_22
_atom_site_aniso_U_33
_atom_site_aniso_U_23
_atom_site_aniso_U_13
_atom_site_aniso_U_12
Cl1 0.0446(6) 0.0374(6) 0.0497(7) 0.0138(5) -0.0024(5) 0.0090(5)
O2 0.0560(19) 0.0375(17) 0.0409(18) 0.0096(15) -0.0008(15) 0.0097(14)
C3 0.052(3) 0.040(3) 0.040(3) 0.015(2) -0.005(2) 0.003(2)
C4 0.039(3) 0.047(3) 0.049(3) 0.018(2) 0.000(2) 0.006(2)
O5 0.0372(16) 0.0395(17) 0.0408(17) 0.0074(14) 0.0003(13) 0.0091(13)
C6 0.051(3) 0.035(2) 0.047(3) 0.012(2) 0.005(2) 0.007(2)
C7 0.062(3) 0.042(3) 0.043(3) 0.013(2) 0.007(2) 0.019(2)
O8 0.072(2) 0.0434(18) 0.0363(18) 0.0097(15) 0.0024(16) 0.0187(16)
C9 0.050(3) 0.042(3) 0.042(3) 0.010(2) 0.002(2) 0.011(2)
C10 0.046(3) 0.042(3) 0.046(3) 0.012(2) 0.003(2) 0.010(2)
O11 0.0427(18) 0.0511(19) 0.0490(18) 0.0231(16) 0.0042(14) 0.0123(15)
C12 0.040(3) 0.032(2) 0.034(2) 0.008(2) -0.003(2) 0.0000(19)
C13 0.043(3) 0.039(3) 0.042(3) 0.013(2) 0.004(2) 0.006(2)
C14 0.037(2) 0.050(3) 0.045(3) 0.013(2) 0.003(2) 0.007(2)
C15 0.042(3) 0.037(2) 0.037(2) 0.011(2) -0.003(2) 0.004(2)
O16 0.0445(18) 0.0499(19) 0.057(2) 0.0273(16) 0.0101(15) 0.0140(15)
C17 0.046(3) 0.041(3) 0.039(3) 0.010(2) 0.005(2) 0.005(2)
C18 0.049(3) 0.036(2) 0.045(3) 0.012(2) -0.003(2) 0.003(2)
N19 0.052(2) 0.041(2) 0.038(2) 0.0124(18) -0.0029(18) 0.0056(18)
C20 0.046(3) 0.045(3) 0.055(3) 0.022(2) -0.001(2) 0.009(2)
O21 0.057(2) 0.047(2) 0.063(2) 0.0207(17) -0.0224(19) -0.0041(16)
C22 0.036(2) 0.041(3) 0.051(3) 0.016(2) 0.004(2) 0.006(2)
C23 0.039(2) 0.044(3) 0.041(3) 0.018(2) 0.006(2) 0.012(2)
C24 0.040(2) 0.039(3) 0.040(3) 0.012(2) 0.006(2) 0.009(2)
C25 0.046(3) 0.034(2) 0.045(3) 0.012(2) 0.008(2) 0.007(2)
C26 0.041(3) 0.038(3) 0.045(3) 0.011(2) 0.009(2) 0.008(2)
C27 0.037(2) 0.047(3) 0.045(3) 0.021(2) 0.005(2) 0.007(2)
C28 0.055(3) 0.047(3) 0.047(3) 0.019(2) 0.007(2) 0.012(2)
C29 0.058(3) 0.089(4) 0.110(5) 0.069(4) 0.008(3) 0.022(3)
C30 0.074(4) 0.055(3) 0.056(3) 0.025(3) 0.012(3) 0.008(3)
C31 0.106(5) 0.045(3) 0.063(3) 0.023(3) -0.004(3) 0.019(3)
C32 0.046(3) 0.039(3) 0.046(3) 0.016(2) 0.008(2) 0.011(2)
O33 0.058(2) 0.0356(19) 0.0477(19) 0.0084(15) 0.0017(15) 0.0097(15)
N34 0.048(2) 0.037(2) 0.039(2) 0.0084(17) -0.0082(17) 0.0043(17)
C35 0.049(3) 0.044(3) 0.045(3) 0.015(2) 0.001(2) 0.003(2)
C36 0.045(3) 0.044(3) 0.041(3) 0.013(2) -0.005(2) -0.002(2)
O37 0.0418(17) 0.0459(18) 0.0493(18) 0.0218(15) 0.0029(14) 0.0037(14)
C38 0.041(3) 0.037(2) 0.038(2) 0.009(2) -0.002(2) 0.002(2)
C39 0.043(3) 0.039(3) 0.037(2) 0.007(2) -0.004(2) 0.003(2)
C40 0.043(3) 0.037(2) 0.034(2) 0.006(2) -0.0014(19) 0.004(2)
C41 0.042(3) 0.036(2) 0.038(2) 0.008(2) -0.005(2) 0.001(2)
O42 0.0508(19) 0.056(2) 0.0527(19) 0.0280(17) 0.0089(16) 0.0190(16)
C43 0.053(3) 0.052(3) 0.045(3) 0.018(2) 0.005(2) 0.012(2)
C44 0.057(3) 0.045(3) 0.043(3) 0.011(2) 0.004(2) 0.012(2)
C45 0.043(3) 0.040(3) 0.039(2) 0.007(2) -0.001(2) 0.007(2)
C46 0.040(3) 0.039(2) 0.039(2) 0.008(2) -0.001(2) 0.001(2)
C47 0.040(3) 0.047(3) 0.040(3) 0.014(2) 0.003(2) 0.005(2)
C48 0.041(3) 0.044(3) 0.039(3) 0.010(2) 0.003(2) 0.012(2)
N49 0.039(2) 0.039(2) 0.0320(19) 0.0127(16) 0.0024(16) 0.0030(17)
C50 0.049(3) 0.048(3) 0.046(3) 0.017(2) 0.003(2) 0.006(2)
C51 0.040(3) 0.038(2) 0.032(2) 0.006(2) -0.002(2) 0.0044(19)
C52 0.040(3) 0.039(2) 0.032(2) 0.008(2) -0.0012(19) 0.005(2)
C53 0.035(2) 0.040(2) 0.035(2) 0.010(2) 0.0033(19) 0.010(2)
N54 0.041(2) 0.047(2) 0.046(2) 0.0187(18) 0.0086(18) 0.0142(18)
N55 0.044(2) 0.044(2) 0.057(2) 0.0205(19) 0.007(2) 0.0100(18)
N56 0.039(2) 0.034(2) 0.042(2) 0.0121(17) 0.0035(17) 0.0074(16)
C57 0.039(3) 0.040(2) 0.045(3) 0.014(2) 0.008(2) 0.011(2)
C58 0.043(3) 0.041(3) 0.052(3) 0.015(2) 0.011(2) 0.006(2)
C59 0.054(3) 0.050(3) 0.052(3) 0.021(2) 0.013(2) 0.008(2)
C60 0.061(3) 0.060(3) 0.060(3) 0.027(3) 0.002(3) -0.006(3)
C61 0.056(3) 0.054(3) 0.059(3) 0.019(3) -0.001(3) 0.001(2)
C62 0.042(3) 0.062(3) 0.058(3) 0.015(3) 0.003(2) 0.010(2)
C63 0.051(3) 0.063(3) 0.054(3) 0.013(3) 0.005(2) 0.010(3)
C64 0.039(2) 0.040(2) 0.032(2) 0.0084(19) -0.0024(19) 0.003(2)
C65 0.035(2) 0.034(2) 0.034(2) 0.0059(19) 0.0005(19) 0.0008(19)
C66 0.035(2) 0.044(3) 0.032(2) 0.008(2) 0.0005(18) 0.007(2)
C67 0.030(2) 0.045(3) 0.035(2) 0.011(2) -0.0001(19) 0.0042(19)
N68 0.043(2) 0.050(2) 0.052(2) 0.0172(19) 0.0036(19) 0.0100(19)
N69 0.047(2) 0.050(2) 0.055(2) 0.016(2) 0.0093(19) 0.012(2)
N70 0.042(2) 0.039(2) 0.042(2) 0.0099(18) 0.0009(18) 0.0074(18)
C71 0.033(2) 0.046(3) 0.040(2) 0.013(2) 0.0037(19) 0.007(2)
C72 0.050(3) 0.037(3) 0.062(3) 0.010(2) 0.003(2) 0.013(2)
C73 0.043(3) 0.042(3) 0.051(3) 0.013(2) 0.005(2) 0.011(2)
C74 0.041(3) 0.034(2) 0.059(3) 0.011(2) 0.005(2) 0.004(2)
C75 0.050(3) 0.043(3) 0.054(3) 0.014(2) 0.011(2) 0.011(2)
C76 0.076(4) 0.045(3) 0.052(3) 0.017(2) 0.008(3) 0.018(3)
C77 0.073(4) 0.060(3) 0.057(3) 0.018(3) 0.006(3) 0.023(3)

loop_
_atom_type_symbol
_atom_type_scat_dispersion_real
_atom_type_scat_dispersion_imag
_atom_type_scat_Cromer_Mann_a1
_atom_type_scat_Cromer_Mann_b1
_atom_type_scat_Cromer_Mann_a2
_atom_type_scat_Cromer_Mann_b2
_atom_type_scat_Cromer_Mann_a3
_atom_type_scat_Cromer_Mann_b3
_atom_type_scat_Cromer_Mann_a4
_atom_type_scat_Cromer_Mann_b4
_atom_type_scat_Cromer_Mann_c
_atom_type_scat_source
C 0.0033 0.0016 2.3100 20.8439 1.0200 10.2075 1.5886 0.5687 0.8650 51.6512 0.2156 'International Tables Vol C 4.2.6.8 and 6.1.1.4'
H 0.0000 0.0000 0.4930 10.5109 0.3229 26.1257 0.1402 3.1424 0.0408 57.7998 0.0030 'International Tables Vol C 4.2.6.8 and 6.1.1.4'
N 0.0061 0.0033 12.2126 0.0057 3.1322 9.8933 2.0125 28.9975 1.1663 0.5826 -11.5290 'International Tables Vol C 4.2.6.8 and 6.1.1.4'
O 0.0106 0.0060 3.0485 13.2771 2.2868 5.7011 1.5463 0.3239 0.8670 32.9089 0.2508 'International Tables Vol C 4.2.6.8 and 6.1.1.4'
Cl 0.1484 0.1585 11.4604 0.0104 7.1964 1.1662 6.2556 18.5194 1.6455 47.7784 -9.5574 'International Tables Vol C 4.2.6.8 and 6.1.1.4'

loop_
_geom_angle_atom_site_label_1
_geom_angle_atom_site_label_2
_geom_angle_atom_site_label_3
_geom_angle
_geom_angle_publ_flag
C3 O2 C44 112.8(3) yes
O2 C3 C4 108.5(3) yes
O2 C3 H31 111.8 no
C4 C3 H31 111.3 no
O2 C3 H32 107.7 no
C4 C3 H32 106.4 no
H31 C3 H32 110.9 no
C3 C4 O5 108.9(4) yes
C3 C4 H41 110.3 no
O5 C4 H41 108.5 no
C3 C4 H42 110.4 no
O5 C4 H42 112.2 no
H41 C4 H42 106.5 no
C4 O5 C6 113.2(3) yes
O5 C6 C7 114.5(4) yes
O5 C6 H61 111.0 no
C7 C6 H61 110.2 no
O5 C6 H62 108.1 no
C7 C6 H62 108.6 no
H61 C6 H62 103.9 no
C6 C7 O8 112.0(4) yes
C6 C7 H71 108.3 no
O8 C7 H71 110.2 no
C6 C7 H72 111.0 no
O8 C7 H72 107.0 no
H71 C7 H72 108.4 no
C7 O8 C9 113.1(3) yes
O8 C9 C10 109.7(4) yes
O8 C9 H91 112.6 no
C10 C9 H91 107.8 no
O8 C9 H92 109.7 no
C10 C9 H92 106.9 no
H91 C9 H92 110.0 no
C9 C10 O11 108.2(4) yes
C9 C10 H101 109.7 no
O11 C10 H101 113.3 no
C9 C10 H102 107.1 no
O11 C10 H102 112.5 no
H101 C10 H102 105.8 no
C10 O11 C12 116.3(3) yes
O11 C12 C13 114.7(4) yes
O11 C12 C48 126.2(4) yes
C13 C12 C48 119.1(4) yes
C12 C13 C14 120.5(4) yes
C12 C13 H131 119.9 no
C14 C13 H131 119.6 no
C13 C14 C15 120.6(4) yes
C13 C14 H141 120.0 no
C15 C14 H141 119.4 no
C14 C15 O16 116.4(4) yes
C14 C15 C47 119.5(4) yes
O16 C15 C47 124.2(4) yes
C15 O16 C17 118.5(3) yes
O16 C17 C18 108.5(4) yes
O16 C17 H171 110.8 no
C18 C17 H171 111.3 no
O16 C17 H172 108.0 no
C18 C17 H172 111.0 no
H171 C17 H172 107.3 no
C17 C18 N19 112.7(4) yes
C17 C18 H181 109.4 no
N19 C18 H181 109.2 no
C17 C18 H182 105.5 no
N19 C18 H182 107.7 no
H181 C18 H182 112.4 no
C18 N19 C20 117.6(4) yes
C18 N19 H191 121.1 no
C20 N19 H191 121.3 no
N19 C20 O21 121.1(4) yes
N19 C20 C22 117.6(4) yes
O21 C20 C22 121.2(4) yes
C20 C22 C23 123.3(4) yes
C20 C22 C27 116.8(4) yes
C23 C22 C27 119.5(4) yes
C22 C23 C24 119.4(4) yes
C22 C23 H231 119.9 no
C24 C23 H231 120.7 no
C23 C24 C25 119.7(4) yes
C23 C24 C32 123.2(4) yes
C25 C24 C32 117.0(4) yes
C24 C25 C26 122.4(4) yes
C24 C25 H251 117.4 no
C26 C25 H251 120.2 no
C25 C26 C27 116.7(4) yes
C25 C26 C28 123.3(4) yes
C27 C26 C28 119.9(4) yes
C26 C27 C22 122.3(4) yes
C26 C27 H271 119.1 no
C22 C27 H271 118.6 no
C26 C28 C29 110.6(4) yes
C26 C28 C30 108.2(4) yes
C29 C28 C30 109.8(5) yes
C26 C28 C31 111.4(4) yes
C29 C28 C31 110.0(5) yes
C30 C28 C31 106.7(4) yes
C28 C29 H293 108.0 no
C28 C29 H292 112.5 no
H293 C29 H292 108.4 no
C28 C29 H291 109.7 no
H293 C29 H291 108.5 no
H292 C29 H291 109.6 no
C28 C30 H301 110.0 no
C28 C30 H302 110.4 no
H301 C30 H302 105.4 no
C28 C30 H303 111.4 no
H301 C30 H303 110.6 no
H302 C30 H303 108.9 no
C28 C31 H311 111.5 no
C28 C31 H312 109.4 no
H311 C31 H312 108.3 no
C28 C31 H313 109.5 no
H311 C31 H313 110.4 no
H312 C31 H313 107.7 no
C24 C32 O33 121.2(4) yes
C24 C32 N34 117.5(4) yes
O33 C32 N34 121.3(4) yes
C32 N34 C35 121.0(4) yes
C32 N34 H341 119.4 no
C35 N34 H341 119.6 no
N34 C35 C36 110.7(4) yes
N34 C35 H351 110.7 no
C36 C35 H351 110.0 no
N34 C35 H352 106.5 no
C36 C35 H352 111.0 no
H351 C35 H352 107.9 no
C35 C36 O37 108.3(4) yes
C35 C36 H361 110.6 no
O37 C36 H361 111.5 no
C35 C36 H362 109.0 no
O37 C36 H362 110.1 no
H361 C36 H362 107.3 no
C36 O37 C38 117.5(3) yes
O37 C38 C39 115.5(4) yes
O37 C38 C46 124.2(4) yes
C39 C38 C46 120.3(4) yes
C38 C39 C40 120.8(4) yes
C38 C39 H391 118.2 no
C40 C39 H391 121.0 no
C39 C40 C41 119.3(4) yes
C39 C40 H401 121.1 no
C41 C40 H401 119.6 no
C40 C41 O42 123.9(4) yes
C40 C41 C45 119.7(4) yes
O42 C41 C45 116.4(4) yes
C41 O42 C43 117.7(3) yes
O42 C43 C44 108.6(4) yes
O42 C43 H431 113.4 no
C44 C43 H431 108.6 no
O42 C43 H432 108.7 no
C44 C43 H432 110.1 no
H431 C43 H432 107.4 no
C43 C44 O2 109.0(4) yes
C43 C44 H441 110.0 no
O2 C44 H441 110.9 no
C43 C44 H442 109.4 no
O2 C44 H442 109.0 no
H441 C44 H442 108.4 no
C41 C45 C46 121.1(4) yes
C41 C45 H451 121.8 no
C46 C45 H451 117.1 no
C38 C46 C45 118.9(4) yes
C38 C46 H461 120.4 no
C45 C46 H461 120.7 no
C15 C47 C48 119.4(4) yes
C15 C47 H471 120.5 no
C48 C47 H471 120.1 no
C47 C48 C12 120.9(4) yes
C47 C48 H481 118.1 no
C12 C48 H481 120.9 no
C50 N49 C51 119.0(4) yes
C50 N49 C66 119.7(4) yes
C51 N49 C66 121.3(4) yes
N49 C50 H501 111.2 no
N49 C50 H502 111.2 no
H501 C50 H502 108.1 no
N49 C50 H503 110.9 no
H501 C50 H503 106.9 no
H502 C50 H503 108.3 no
N49 C51 C52 121.1(4) yes
N49 C51 H511 117.9 no
C52 C51 H511 121.0 no
C51 C52 C53 120.6(4) yes
C51 C52 C64 117.8(4) yes
C53 C52 C64 121.5(4) yes
C52 C53 N54 122.0(4) yes
C52 C53 C57 129.0(4) yes
N54 C53 C57 108.9(4) yes
C53 N54 N55 108.1(4) yes
N54 N55 N56 107.2(3) yes
N55 N56 C57 110.7(4) yes
N55 N56 C58 121.0(3) yes
C57 N56 C58 128.3(4) yes
C53 C57 N56 105.2(4) yes
C53 C57 H571 126.8 no
N56 C57 H571 128.0 no
N56 C58 C59 112.7(4) yes
N56 C58 H581 111.9 no
C59 C58 H581 107.9 no
N56 C58 H582 109.9 no
C59 C58 H582 107.0 no
H581 C58 H582 107.1 no
C58 C59 C60 111.5(4) yes
C58 C59 H591 112.1 no
C60 C59 H591 109.7 no
C58 C59 H592 105.8 no
C60 C59 H592 107.9 no
H591 C59 H592 109.9 no
C59 C60 C61 114.2(4) yes
C59 C60 H601 109.0 no
C61 C60 H601 107.4 no
C59 C60 H602 108.8 no
C61 C60 H602 110.5 no
H601 C60 H602 106.7 no
C60 C61 C62 114.6(4) yes
C60 C61 H611 108.2 no
C62 C61 H611 108.1 no
C60 C61 H612 108.7 no
C62 C61 H612 108.9 no
H611 C61 H612 108.1 no
C61 C62 C63 115.5(4) yes
C61 C62 H621 106.1 no
C63 C62 H621 110.9 no
C61 C62 H622 107.1 no
C63 C62 H622 110.0 no
H621 C62 H622 106.9 no
C62 C63 H631 111.4 no
C62 C63 H632 113.3 no
H631 C63 H632 107.0 no
C62 C63 H633 110.1 no
H631 C63 H633 107.9 no
H632 C63 H633 106.8 no
C52 C64 C65 120.9(4) yes
C52 C64 H641 118.2 no
C65 C64 H641 120.9 no
C64 C65 C66 118.3(4) yes
C64 C65 C67 121.1(4) yes
C66 C65 C67 120.6(4) yes
C65 C66 N49 120.6(4) yes
C65 C66 H661 121.7 no
N49 C66 H661 117.7 no
C65 C67 N68 122.0(4) yes
C65 C67 C71 128.8(4) yes
N68 C67 C71 108.7(4) yes
C67 N68 N69 108.4(4) yes
N68 N69 N70 107.5(3) yes
N69 N70 C71 110.6(4) yes
N69 N70 C72 121.0(4) yes
C71 N70 C72 128.2(4) yes
C67 C71 N70 104.8(4) yes
C67 C71 H711 129.2 no
N70 C71 H711 126.0 no
N70 C72 C73 115.1(4) yes
N70 C72 H721 105.8 no
C73 C72 H721 107.9 no
N70 C72 H722 108.8 no
C73 C72 H722 108.9 no
H721 C72 H722 110.2 no
C72 C73 C74 110.4(4) yes
C72 C73 H731 110.6 no
C74 C73 H731 108.4 no
C72 C73 H732 110.0 no
C74 C73 H732 109.0 no
H731 C73 H732 108.4 no
C73 C74 C75 113.2(4) yes
C73 C74 H741 107.6 no
C75 C74 H741 112.7 no
C73 C74 H742 106.8 no
C75 C74 H742 107.4 no
H741 C74 H742 108.8 no
C74 C75 C76 113.9(4) yes
C74 C75 H751 110.3 no
C76 C75 H751 104.9 no
C74 C75 H752 109.2 no
C76 C75 H752 109.3 no
H751 C75 H752 109.1 no
C75 C76 C77 113.3(4) yes
C75 C76 H761 109.3 no
C77 C76 H761 111.4 no
C75 C76 H762 110.3 no
C77 C76 H762 106.5 no
H761 C76 H762 105.7 no
C76 C77 H771 108.6 no
C76 C77 H772 107.6 no
H771 C77 H772 107.1 no
C76 C77 H773 111.0 no
H771 C77 H773 111.5 no
H772 C77 H773 110.8 no

loop_
_geom_bond_atom_site_label_1
_geom_bond_atom_site_label_2
_geom_bond_distance
_geom_bond_publ_flag
O2 C3 1.432(5) yes
O2 C44 1.407(5) yes
C3 C4 1.503(6) yes
C3 H31 0.973 no
C3 H32 0.996 no
C4 O5 1.424(5) yes
C4 H41 0.978 no
C4 H42 0.971 no
O5 C6 1.432(5) yes
C6 C7 1.505(7) yes
C6 H61 0.986 no
C6 H62 1.020 no
C7 O8 1.432(5) yes
C7 H71 0.987 no
C7 H72 0.996 no
O8 C9 1.425(5) yes
C9 C10 1.491(6) yes
C9 H91 0.978 no
C9 H92 0.972 no
C10 O11 1.434(5) yes
C10 H101 1.004 no
C10 H102 0.978 no
O11 C12 1.376(5) yes
C12 C13 1.390(6) yes
C12 C48 1.368(6) yes
C13 C14 1.371(6) yes
C13 H131 0.983 no
C14 C15 1.377(6) yes
C14 H141 0.956 no
C15 O16 1.384(5) yes
C15 C47 1.391(6) yes
O16 C17 1.416(5) yes
C17 C18 1.502(6) yes
C17 H171 0.988 no
C17 H172 0.981 no
C18 N19 1.460(6) yes
C18 H181 1.007 no
C18 H182 0.966 no
N19 C20 1.361(6) yes
N19 H191 0.916 no
C20 O21 1.235(5) yes
C20 C22 1.507(6) yes
C22 C23 1.399(6) yes
C22 C27 1.390(6) yes
C23 C24 1.389(6) yes
C23 H231 0.938 no
C24 C25 1.394(6) yes
C24 C32 1.496(6) yes
C25 C26 1.390(6) yes
C25 H251 0.944 no
C26 C27 1.400(6) yes
C26 C28 1.523(6) yes
C27 H271 0.953 no
C28 C29 1.523(7) yes
C28 C30 1.526(7) yes
C28 C31 1.529(7) yes
C29 H293 0.979 no
C29 H292 0.954 no
C29 H291 0.972 no
C30 H301 0.966 no
C30 H302 0.988 no
C30 H303 0.948 no
C31 H311 0.969 no
C31 H312 0.997 no
C31 H313 0.986 no
C32 O33 1.236(5) yes
C32 N34 1.342(6) yes
N34 C35 1.464(6) yes
N34 H341 0.914 no
C35 C36 1.500(6) yes
C35 H351 1.017 no
C35 H352 0.996 no
C36 O37 1.415(5) yes
C36 H361 1.014 no
C36 H362 0.971 no
O37 C38 1.382(5) yes
C38 C39 1.379(6) yes
C38 C46 1.392(6) yes
C39 C40 1.386(6) yes
C39 H391 1.010 no
C40 C41 1.396(6) yes
C40 H401 0.982 no
C41 O42 1.376(5) yes
C41 C45 1.381(6) yes
O42 C43 1.412(6) yes
C43 C44 1.501(6) yes
C43 H431 1.006 no
C43 H432 0.987 no
C44 H441 1.032 no
C44 H442 0.996 no
C45 C46 1.389(6) yes
C45 H451 0.953 no
C46 H461 0.971 no
C47 C48 1.391(6) yes
C47 H471 0.960 no
C48 H481 0.951 no
N49 C50 1.477(6) yes
N49 C51 1.337(5) yes
N49 C66 1.348(5) yes
C50 H501 0.962 no
C50 H502 0.991 no
C50 H503 0.982 no
C51 C52 1.382(6) yes
C51 H511 0.963 no
C52 C53 1.465(6) yes
C52 C64 1.390(6) yes
C53 N54 1.364(5) yes
C53 C57 1.361(6) yes
N54 N55 1.318(5) yes
N55 N56 1.355(5) yes
N56 C57 1.337(5) yes
N56 C58 1.456(6) yes
C57 H571 0.912 no
C58 C59 1.520(7) yes
C58 H581 0.969 no
C58 H582 0.993 no
C59 C60 1.535(7) yes
C59 H591 1.001 no
C59 H592 0.964 no
C60 C61 1.518(7) yes
C60 H601 0.994 no
C60 H602 0.988 no
C61 C62 1.506(7) yes
C61 H611 0.979 no
C61 H612 0.971 no
C62 C63 1.496(7) yes
C62 H621 0.965 no
C62 H622 0.988 no
C63 H631 0.941 no
C63 H632 0.966 no
C63 H633 0.965 no
C64 C65 1.383(6) yes
C64 H641 0.948 no
C65 C66 1.381(6) yes
C65 C67 1.473(6) yes
C66 H661 0.957 no
C67 N68 1.367(6) yes
C67 C71 1.360(6) yes
N68 N69 1.316(5) yes
N69 N70 1.342(5) yes
N70 C71 1.355(6) yes
N70 C72 1.457(6) yes
C71 H711 0.926 no
C72 C73 1.521(7) yes
C72 H721 0.991 no
C72 H722 0.988 no
C73 C74 1.525(6) yes
C73 H731 1.000 no
C73 H732 0.968 no
C74 C75 1.511(7) yes
C74 H741 1.008 no
C74 H742 0.961 no
C75 C76 1.517(7) yes
C75 H751 0.994 no
C75 H752 0.965 no
C76 C77 1.517(7) yes
C76 H761 0.980 no
C76 H762 0.990 no
C77 H771 0.985 no
C77 H772 0.994 no
C77 H773 0.946 no

loop_
_geom_hbond_atom_site_label_D
_geom_hbond_atom_site_label_H
_geom_hbond_atom_site_label_A
_geom_hbond_site_symmetry_A
_geom_hbond_angle_DHA
_geom_hbond_distance_DH
_geom_hbond_distance_HA
_geom_hbond_distance_DA
_geom_hbond_publ_flag
C6 H61 O33 1_565 135 0.99 2.47 3.243(7) yes
C14 H141 N55 1_655 168 0.96 2.60 3.536(7) yes
C40 H401 O33 2_656 153 0.98 2.44 3.345(7) yes
C50 H502 O5 2_666 150 0.99 2.60 3.487(7) yes
C50 H503 O2 . 172 0.98 2.41 3.379(7) yes
C58 H581 O16 1_455 161 0.97 2.49 3.417(7) yes
C66 H661 O5 2_666 162 0.96 2.37 3.289(7) yes
